data_7129625
loop_
_publ_author_name
'Wang, Tianbao'
'Zheng, Xuesong'
'Zheng, Qinze'
'Zhou, Fulin'
'Wang, Linhua'
'Gao, Ge'

_publ_section_title
;
 Ni(II)-catalyzed C--H hydroarylation of diarylacetylenes with imidazolium
 salts
;
_journal_name_full 'Chemical Communications'
_journal_paper_doi 10.1039/D1CC07309E
_journal_year 2022
_chemical_formula_sum 'C30 H20 F3 N3 O2 S'
_chemical_formula_weight 543.55
_space_group_crystal_system triclinic
_space_group_IT_number 2
_space_group_name_Hall '-P 1'
_space_group_name_H-M_alt 'P -1'
_atom_sites_solution_hydrogens geom
_atom_sites_solution_primary direct
_audit_creation_method SHELXL-2014/7
_audit_update_record
;
2021-10-06 deposited with the CCDC.	2022-01-25 downloaded from the CCDC.
;
_cell_angle_alpha 108.736(14)
_cell_angle_beta 92.409(13)
_cell_angle_gamma 93.037(14)
_cell_formula_units_Z 2
_cell_length_a 4.965(3)
_cell_length_b 14.177(8)
_cell_length_c 18.008(11)
_cell_measurement_reflns_used 1872
_cell_measurement_temperature 100(2)
_cell_measurement_theta_max 21.36
_cell_measurement_theta_min 2.47
_cell_volume 1196.4(12)
_computing_structure_refinement 'SHELXL-2014/7 (Sheldrick, 2014)'
_diffrn_ambient_temperature 100(2)
_diffrn_measured_fraction_theta_full 0.958
_diffrn_measured_fraction_theta_max 0.958
_diffrn_measurement_device_type 'Bruker APEX-II CCD'
_diffrn_measurement_method '\f and \w scans'
_diffrn_radiation_type MoK\a
_diffrn_radiation_wavelength 0.71073
_diffrn_reflns_av_R_equivalents 0.1317
_diffrn_reflns_av_unetI/netI 0.3272
_diffrn_reflns_Laue_measured_fraction_full 0.958
_diffrn_reflns_Laue_measured_fraction_max 0.958
_diffrn_reflns_limit_h_max 5
_diffrn_reflns_limit_h_min -5
_diffrn_reflns_limit_k_max 16
_diffrn_reflns_limit_k_min -15
_diffrn_reflns_limit_l_max 21
_diffrn_reflns_limit_l_min -21
_diffrn_reflns_number 7604
_diffrn_reflns_point_group_measured_fraction_full 0.958
_diffrn_reflns_point_group_measured_fraction_max 0.958
_diffrn_reflns_theta_full 24.995
_diffrn_reflns_theta_max 24.995
_diffrn_reflns_theta_min 2.219
_exptl_absorpt_coefficient_mu 0.195
_exptl_absorpt_correction_type none
_exptl_crystal_colour orange
_exptl_crystal_density_diffrn 1.509
_exptl_crystal_description plate
_exptl_crystal_F_000 560
_exptl_crystal_size_max 0.160
_exptl_crystal_size_mid 0.100
_exptl_crystal_size_min 0.040
_refine_diff_density_max 0.358
_refine_diff_density_min -0.331
_refine_diff_density_rms 0.068
_refine_ls_extinction_method none
_refine_ls_goodness_of_fit_ref 1.017
_refine_ls_hydrogen_treatment constr
_refine_ls_matrix_type full
_refine_ls_number_parameters 384
_refine_ls_number_reflns 4018
_refine_ls_number_restraints 4
_refine_ls_restrained_S_all 1.016
_refine_ls_R_factor_all 0.2783
_refine_ls_R_factor_gt 0.0937
_refine_ls_shift/su_max 0.000
_refine_ls_shift/su_mean 0.000
_refine_ls_structure_factor_coef Fsqd
_refine_ls_weighting_details 'w=1/[\s^2^(Fo^2^)+(0.0571P)^2^] where P=(Fo^2^+2Fc^2^)/3'
_refine_ls_weighting_scheme calc
_refine_ls_wR_factor_gt 0.1769
_refine_ls_wR_factor_ref 0.2594
_reflns_Friedel_coverage 0.000
_reflns_number_gt 1381
_reflns_number_total 4018
_reflns_threshold_expression 'I > 2\s(I)'
_cod_data_source_file d1cc07309e2.cif
_cod_data_source_block 2a
_cod_original_cell_volume 1196.3(12)
_cod_database_code 7129625
_shelx_shelxl_version_number 2014/7
_shelx_space_group_comment
;
The symmetry employed for this shelxl refinement is uniquely defined
by the following loop, which should always be used as a source of
symmetry information in preference to the above space-group names.
They are only intended as comments.
;
_shelx_estimated_absorpt_t_min 0.969
_shelx_estimated_absorpt_t_max 0.992

loop_
_space_group_symop_operation_xyz
'x, y, z'
'-x, -y, -z'

loop_
_atom_site_label
_atom_site_type_symbol
_atom_site_fract_x
_atom_site_fract_y
_atom_site_fract_z
_atom_site_U_iso_or_equiv
_atom_site_adp_type
_atom_site_occupancy
_atom_site_site_symmetry_order
_atom_site_calc_flag
_atom_site_refinement_flags_posn
_atom_site_refinement_flags_adp
_atom_site_refinement_flags_occupancy
_atom_site_disorder_assembly
_atom_site_disorder_group
S1 S 0.7301(4) 0.96204(18) 0.55600(14) 0.0509(8) Uani 1 1 d . . . . .
N1 N 0.7986(12) 0.9031(5) 0.4679(4) 0.044(2) Uani 1 1 d . . . . .
N2 N 0.8566(11) 0.6531(5) 0.2551(4) 0.0384(19) Uani 1 1 d . . . . .
N3 N 0.4801(11) 0.8903(5) 0.5665(4) 0.045(2) Uani 1 1 d . . . . .
C1 C 0.6282(14) 0.8203(6) 0.4412(5) 0.042(2) Uani 1 1 d . . . . .
C2 C 0.6219(14) 0.7438(6) 0.3679(5) 0.039(2) Uani 1 1 d . . . . .
C3 C 0.8102(14) 0.7455(6) 0.3053(4) 0.037(2) Uani 1 1 d . . . . .
C4 C 0.9293(15) 0.8316(6) 0.2976(5) 0.044(2) Uani 1 1 d . . . . .
H4A H 0.8886 0.8951 0.3317 0.053 Uiso 1 1 calc R U . . .
C5 C 1.1115(15) 0.8247(7) 0.2387(5) 0.040(2) Uani 1 1 d . . . . .
C6 C 1.2398(17) 0.9111(7) 0.2287(5) 0.053(3) Uani 1 1 d . . . . .
H6A H 1.2015 0.9755 0.2617 0.064 Uiso 1 1 calc R U . . .
C7 C 1.4160(16) 0.9020(7) 0.1723(5) 0.047(3) Uani 1 1 d . . . . .
C8 C 1.5415(18) 0.9924(9) 0.1586(7) 0.065(3) Uani 1 1 d . . . . .
F1 F 1.469(3) 0.9975(9) 0.0906(7) 0.082(3) Uani 0.670(12) 1 d . . P A 1
F2 F 1.7985(17) 1.0016(10) 0.1657(13) 0.107(5) Uani 0.670(12) 1 d . . P A 1
F3 F 1.469(3) 1.0827(7) 0.2092(6) 0.071(3) Uani 0.670(12) 1 d . . P A 1
F1' F 1.668(7) 1.0510(18) 0.2212(12) 0.082(3) Uani 0.330(12) 1 d . . P A 2
F2' F 1.391(4) 1.032(2) 0.120(3) 0.107(5) Uani 0.330(12) 1 d . . P A 2
F3' F 1.773(5) 0.9644(16) 0.1109(12) 0.071(3) Uani 0.330(12) 1 d . . P A 2
C9 C 1.4787(16) 0.8080(8) 0.1233(6) 0.062(3) Uani 1 1 d . . . . .
H9A H 1.6053 0.8029 0.0843 0.074 Uiso 1 1 calc R U . . .
C10 C 1.3576(15) 0.7243(7) 0.1320(5) 0.052(3) Uani 1 1 d . . . . .
H10A H 1.4006 0.6606 0.0988 0.062 Uiso 1 1 calc R U . . .
C11 C 1.1687(14) 0.7305(6) 0.1896(5) 0.039(2) Uani 1 1 d . . . . .
C12 C 1.0281(13) 0.6436(7) 0.1986(4) 0.041(2) Uani 1 1 d . . . . .
C13 C 1.0632(12) 0.5386(7) 0.1517(5) 0.040(3) Uani 1 1 d . . . . .
C18 C 1.1180(14) 0.3380(7) 0.0732(5) 0.042(2) Uani 1 1 d D . . . .
O2 O -0.4470(12) 0.6772(6) 0.7150(4) 0.081(3) Uani 1 1 d . . . . .
C30 C -0.627(3) 0.6012(10) 0.6956(7) 0.119(5) Uani 1 1 d . . . . .
H30A H -0.7216 0.6002 0.7420 0.178 Uiso 1 1 calc R U . . .
H30B H -0.5365 0.5391 0.6749 0.178 Uiso 1 1 calc R U . . .
H30C H -0.7573 0.6073 0.6552 0.178 Uiso 1 1 calc R U . . .
C14 C 1.088(3) 0.5128(13) 0.0697(10) 0.041(3) Uani 0.497(5) 1 d . . P B 1
H14A H 1.0843 0.5614 0.0437 0.049 Uiso 0.497(5) 1 calc R U P B 1
C15 C 1.118(3) 0.4149(13) 0.0298(10) 0.041(3) Uani 0.497(5) 1 d . . P B 1
H15A H 1.1397 0.3942 -0.0252 0.049 Uiso 0.497(5) 1 calc R U P B 1
C16 C 1.073(2) 0.4702(14) 0.1889(10) 0.038(3) Uani 0.497(5) 1 d . . P B 1
H16A H 1.0562 0.4904 0.2440 0.045 Uiso 0.497(5) 1 calc R U P B 1
C17 C 1.107(3) 0.3710(12) 0.1484(10) 0.035(3) Uani 0.497(5) 1 d . . P B 1
H17A H 1.1217 0.3256 0.1771 0.042 Uiso 0.497(5) 1 calc R U P B 1
O1 O 1.165(15) 0.246(2) 0.024(4) 0.062(9) Uani 0.497(5) 1 d D . P B 1
C19 C 1.119(4) 0.1714(17) 0.0563(13) 0.058(5) Uani 0.497(5) 1 d D . P B 1
H19A H 1.1307 0.1063 0.0161 0.087 Uiso 0.497(5) 1 calc R U P B 1
H19B H 0.9379 0.1753 0.0766 0.087 Uiso 0.497(5) 1 calc R U P B 1
H19C H 1.2543 0.1794 0.0995 0.087 Uiso 0.497(5) 1 calc R U P B 1
C14' C 1.315(3) 0.4982(12) 0.1332(9) 0.041(3) Uani 0.503(5) 1 d . . P B 2
H14B H 1.4758 0.5410 0.1472 0.049 Uiso 0.503(5) 1 calc R U P B 2
C15' C 1.331(3) 0.3987(13) 0.0957(9) 0.041(3) Uani 0.503(5) 1 d . . P B 2
H15B H 1.5040 0.3732 0.0858 0.049 Uiso 0.503(5) 1 calc R U P B 2
C16' C 0.836(3) 0.4684(12) 0.1313(8) 0.038(3) Uani 0.503(5) 1 d . . P B 2
H16B H 0.6627 0.4914 0.1447 0.045 Uiso 0.503(5) 1 calc R U P B 2
C17' C 0.857(3) 0.3677(12) 0.0927(9) 0.035(3) Uani 0.503(5) 1 d . . P B 2
H17B H 0.7034 0.3212 0.0801 0.042 Uiso 0.503(5) 1 calc R U P B 2
O1' O 1.145(15) 0.237(2) 0.043(4) 0.062(9) Uani 0.503(5) 1 d D . P B 2
C19' C 0.945(3) 0.1627(15) 0.0429(13) 0.058(5) Uani 0.503(5) 1 d D . P B 2
H19D H 1.0188 0.0970 0.0239 0.087 Uiso 0.503(5) 1 calc R U P B 2
H19E H 0.7886 0.1646 0.0085 0.087 Uiso 0.503(5) 1 calc R U P B 2
H19F H 0.8891 0.1747 0.0966 0.087 Uiso 0.503(5) 1 calc R U P B 2
C20 C 0.4341(13) 0.6661(6) 0.3552(5) 0.039(2) Uani 1 1 d . . . . .
H20A H 0.4208 0.6146 0.3058 0.047 Uiso 1 1 calc R U . . .
C21 C 0.2570(14) 0.6592(6) 0.4136(5) 0.041(2) Uani 1 1 d . . . . .
H21A H 0.1359 0.6015 0.4015 0.050 Uiso 1 1 calc R U . . .
C22 C 0.2484(13) 0.7293(6) 0.4854(5) 0.035(2) Uani 1 1 d . . . . .
C23 C 0.0608(14) 0.7163(6) 0.5445(5) 0.040(2) Uani 1 1 d . . . . .
C24 C -0.1360(16) 0.6371(7) 0.5246(5) 0.058(3) Uani 1 1 d . . . . .
H24A H -0.1536 0.5929 0.4721 0.069 Uiso 1 1 calc R U . . .
C25 C -0.3074(16) 0.6204(8) 0.5788(5) 0.058(3) Uani 1 1 d . . . . .
H25A H -0.4345 0.5641 0.5639 0.070 Uiso 1 1 calc R U . . .
C26 C -0.2908(15) 0.6870(8) 0.6550(6) 0.050(3) Uani 1 1 d . . . . .
C27 C -0.0973(18) 0.7643(7) 0.6766(5) 0.065(3) Uani 1 1 d . . . . .
H27A H -0.0789 0.8080 0.7293 0.078 Uiso 1 1 calc R U . . .
C28 C 0.0718(16) 0.7791(7) 0.6219(5) 0.059(3) Uani 1 1 d . . . . .
H28A H 0.2015 0.8346 0.6379 0.071 Uiso 1 1 calc R U . . .
C29 C 0.4417(15) 0.8133(6) 0.5014(5) 0.039(2) Uani 1 1 d . . . . .

loop_
_atom_site_aniso_label
_atom_site_aniso_U_11
_atom_site_aniso_U_22
_atom_site_aniso_U_33
_atom_site_aniso_U_23
_atom_site_aniso_U_13
_atom_site_aniso_U_12
S1 0.0359(13) 0.0642(17) 0.0535(14) 0.0189(13) 0.0145(11) 0.0027(11)
N1 0.025(4) 0.058(5) 0.051(4) 0.021(4) 0.003(3) 0.003(3)
N2 0.013(3) 0.049(5) 0.052(4) 0.014(4) 0.007(3) -0.003(3)
N3 0.023(4) 0.066(5) 0.049(4) 0.021(4) 0.009(3) 0.005(3)
C1 0.023(4) 0.048(6) 0.052(6) 0.012(5) 0.001(4) 0.006(4)
C2 0.020(4) 0.054(6) 0.045(5) 0.017(5) 0.011(4) 0.006(4)
C3 0.024(4) 0.050(6) 0.044(5) 0.024(5) 0.010(4) 0.005(4)
C4 0.036(5) 0.051(6) 0.055(6) 0.031(5) 0.009(4) 0.000(4)
C5 0.029(5) 0.055(6) 0.043(5) 0.024(5) 0.002(4) 0.001(5)
C6 0.049(6) 0.059(6) 0.060(6) 0.029(6) 0.014(5) 0.002(5)
C7 0.037(5) 0.058(7) 0.055(6) 0.032(6) 0.003(4) -0.004(5)
C8 0.028(6) 0.096(10) 0.085(9) 0.050(9) 0.003(6) 0.007(6)
F1 0.111(10) 0.068(8) 0.078(7) 0.039(6) 0.014(6) 0.000(6)
F2 0.025(5) 0.093(10) 0.236(17) 0.097(12) 0.022(8) 0.014(5)
F3 0.086(8) 0.054(6) 0.076(6) 0.024(5) 0.038(6) 0.000(5)
F1' 0.111(10) 0.068(8) 0.078(7) 0.039(6) 0.014(6) 0.000(6)
F2' 0.025(5) 0.093(10) 0.236(17) 0.097(12) 0.022(8) 0.014(5)
F3' 0.086(8) 0.054(6) 0.076(6) 0.024(5) 0.038(6) 0.000(5)
C9 0.029(5) 0.077(8) 0.096(8) 0.049(7) 0.025(5) 0.009(5)
C10 0.038(5) 0.064(7) 0.067(6) 0.035(6) 0.021(5) 0.019(5)
C11 0.017(4) 0.055(6) 0.054(6) 0.028(5) 0.007(4) 0.003(4)
C12 0.010(4) 0.075(7) 0.043(5) 0.027(5) 0.006(4) 0.003(4)
C13 0.005(4) 0.063(7) 0.049(6) 0.015(6) 0.006(3) 0.006(4)
C18 0.019(4) 0.046(6) 0.059(6) 0.016(6) -0.001(4) 0.002(4)
O2 0.026(4) 0.113(6) 0.144(7) 0.096(6) 0.013(4) 0.001(4)
C30 0.135(12) 0.149(13) 0.095(9) 0.054(10) 0.064(9) 0.077(11)
C14 0.008(5) 0.052(8) 0.063(9) 0.017(8) 0.005(5) -0.003(5)
C15 0.021(6) 0.058(8) 0.047(7) 0.020(8) 0.013(5) 0.009(6)
C16 0.008(5) 0.067(9) 0.044(7) 0.024(8) 0.011(5) 0.003(6)
C17 0.014(5) 0.042(8) 0.057(8) 0.024(7) 0.011(5) 0.012(5)
O1 0.035(9) 0.054(6) 0.09(2) 0.012(8) 0.031(12) -0.004(6)
C19 0.036(10) 0.049(9) 0.089(11) 0.021(9) 0.008(11) 0.004(12)
C14' 0.008(5) 0.052(8) 0.063(9) 0.017(8) 0.005(5) -0.003(5)
C15' 0.021(6) 0.058(8) 0.047(7) 0.020(8) 0.013(5) 0.009(6)
C16' 0.008(5) 0.067(9) 0.044(7) 0.024(8) 0.011(5) 0.003(6)
C17' 0.014(5) 0.042(8) 0.057(8) 0.024(7) 0.011(5) 0.012(5)
O1' 0.035(9) 0.054(6) 0.09(2) 0.012(8) 0.031(12) -0.004(6)
C19' 0.036(10) 0.049(9) 0.089(11) 0.021(9) 0.008(11) 0.004(12)
C20 0.015(4) 0.063(6) 0.044(5) 0.023(5) 0.002(4) 0.007(4)
C21 0.018(4) 0.059(6) 0.055(6) 0.027(5) 0.008(4) 0.005(4)
C22 0.016(4) 0.047(5) 0.054(6) 0.029(5) 0.016(4) 0.014(4)
C23 0.013(4) 0.061(6) 0.060(6) 0.037(5) 0.007(4) 0.014(4)
C24 0.031(5) 0.093(8) 0.054(6) 0.030(6) 0.005(4) 0.007(5)
C25 0.031(5) 0.093(8) 0.062(6) 0.040(6) 0.010(5) 0.004(5)
C26 0.016(4) 0.093(8) 0.069(7) 0.058(6) 0.015(5) 0.020(5)
C27 0.051(6) 0.074(7) 0.069(7) 0.019(6) 0.030(5) 0.000(6)
C28 0.036(5) 0.077(7) 0.072(7) 0.035(6) 0.016(5) -0.003(5)
C29 0.028(5) 0.049(6) 0.047(5) 0.025(5) 0.010(4) 0.012(4)

loop_
_atom_type_symbol
_atom_type_description
_atom_type_scat_dispersion_real
_atom_type_scat_dispersion_imag
_atom_type_scat_source
C C 0.0033 0.0016 'International Tables Vol C Tables 4.2.6.8 and 6.1.1.4'
H H 0.0000 0.0000 'International Tables Vol C Tables 4.2.6.8 and 6.1.1.4'
F F 0.0171 0.0103 'International Tables Vol C Tables 4.2.6.8 and 6.1.1.4'
N N 0.0061 0.0033 'International Tables Vol C Tables 4.2.6.8 and 6.1.1.4'
O O 0.0106 0.0060 'International Tables Vol C Tables 4.2.6.8 and 6.1.1.4'
S S 0.1246 0.1234 'International Tables Vol C Tables 4.2.6.8 and 6.1.1.4'

loop_
_geom_angle_atom_site_label_1
_geom_angle_atom_site_label_2
_geom_angle_atom_site_label_3
_geom_angle
_geom_angle_site_symmetry_1
_geom_angle_site_symmetry_3
_geom_angle_publ_flag
N1 S1 N3 100.2(3) . . ?
C1 N1 S1 107.9(5) . . ?
C12 N2 C3 120.6(7) . . ?
C29 N3 S1 108.3(5) . . ?
N1 C1 C2 127.9(7) . . ?
N1 C1 C29 111.4(7) . . ?
C2 C1 C29 120.6(7) . . ?
C20 C2 C1 117.0(7) . . ?
C20 C2 C3 120.0(7) . . ?
C1 C2 C3 123.0(7) . . ?
N2 C3 C4 121.6(7) . . ?
N2 C3 C2 114.4(7) . . ?
C4 C3 C2 124.0(7) . . ?
C3 C4 C5 119.4(8) . . ?
C3 C4 H4A 120.3 . . ?
C5 C4 H4A 120.3 . . ?
C11 C5 C4 119.1(8) . . ?
C11 C5 C6 119.4(7) . . ?
C4 C5 C6 121.4(8) . . ?
C7 C6 C5 120.1(8) . . ?
C7 C6 H6A 120.0 . . ?
C5 C6 H6A 120.0 . . ?
C6 C7 C9 121.1(8) . . ?
C6 C7 C8 120.5(9) . . ?
C9 C7 C8 118.3(9) . . ?
F2' C8 F1' 117(2) . . ?
F2 C8 F1 107.5(12) . . ?
F2 C8 F3 103.0(10) . . ?
F1 C8 F3 102.5(11) . . ?
F2' C8 F3' 104.2(18) . . ?
F1' C8 F3' 98.4(16) . . ?
F2 C8 C7 115.3(10) . . ?
F2' C8 C7 115.2(14) . . ?
F1' C8 C7 111.2(13) . . ?
F1 C8 C7 112.3(10) . . ?
F3 C8 C7 115.0(9) . . ?
F3' C8 C7 109.1(12) . . ?
C10 C9 C7 119.7(8) . . ?
C10 C9 H9A 120.2 . . ?
C7 C9 H9A 120.2 . . ?
C9 C10 C11 120.9(8) . . ?
C9 C10 H10A 119.5 . . ?
C11 C10 H10A 119.5 . . ?
C5 C11 C10 118.7(8) . . ?
C5 C11 C12 118.6(7) . . ?
C10 C11 C12 122.6(8) . . ?
N2 C12 C11 120.5(7) . . ?
N2 C12 C13 113.6(7) . . ?
C11 C12 C13 125.8(7) . . ?
C16 C13 C14 121.8(12) . . ?
C14' C13 C16' 115.4(11) . . ?
C16 C13 C12 118.6(9) . . ?
C14' C13 C12 124.7(8) . . ?
C14 C13 C12 119.6(11) . . ?
C16' C13 C12 119.5(8) . . ?
C17 C18 O1 131(3) . . ?
C15' C18 O1' 120(3) . . ?
C15' C18 C17' 122.6(11) . . ?
O1' C18 C17' 117(3) . . ?
C17 C18 C15 117.3(11) . . ?
O1 C18 C15 111(3) . . ?
C30 O2 C26 116.1(9) . . ?
O2 C30 H30A 109.5 . . ?
O2 C30 H30B 109.5 . . ?
H30A C30 H30B 109.5 . . ?
O2 C30 H30C 109.5 . . ?
H30A C30 H30C 109.5 . . ?
H30B C30 H30C 109.5 . . ?
C15 C14 C13 116.8(16) . . ?
C15 C14 H14A 121.6 . . ?
C13 C14 H14A 121.6 . . ?
C14 C15 C18 120.2(14) . . ?
C14 C15 H15A 119.9 . . ?
C18 C15 H15A 119.9 . . ?
C13 C16 C17 121.3(14) . . ?
C13 C16 H16A 119.4 . . ?
C17 C16 H16A 119.4 . . ?
C18 C17 C16 122.4(17) . . ?
C18 C17 H17A 118.8 . . ?
C16 C17 H17A 118.8 . . ?
C18 O1 C19 113(4) . . ?
O1 C19 H19A 109.5 . . ?
O1 C19 H19B 109.5 . . ?
H19A C19 H19B 109.5 . . ?
O1 C19 H19C 109.5 . . ?
H19A C19 H19C 109.5 . . ?
H19B C19 H19C 109.5 . . ?
C15' C14' C13 121.0(12) . . ?
C15' C14' H14B 119.5 . . ?
C13 C14' H14B 119.5 . . ?
C18 C15' C14' 121.8(13) . . ?
C18 C15' H15B 119.1 . . ?
C14' C15' H15B 119.1 . . ?
C17' C16' C13 122.6(12) . . ?
C17' C16' H16B 118.7 . . ?
C13 C16' H16B 118.7 . . ?
C16' C17' C18 116.3(12) . . ?
C16' C17' H17B 121.9 . . ?
C18 C17' H17B 121.9 . . ?
C18 O1' C19' 125(4) . . ?
O1' C19' H19D 109.5 . . ?
O1' C19' H19E 109.5 . . ?
H19D C19' H19E 109.5 . . ?
O1' C19' H19F 109.5 . . ?
H19D C19' H19F 109.5 . . ?
H19E C19' H19F 109.5 . . ?
C2 C20 C21 122.2(7) . . ?
C2 C20 H20A 118.9 . . ?
C21 C20 H20A 118.9 . . ?
C22 C21 C20 124.8(7) . . ?
C22 C21 H21A 117.6 . . ?
C20 C21 H21A 117.6 . . ?
C21 C22 C29 115.2(7) . . ?
C21 C22 C23 121.9(7) . . ?
C29 C22 C23 122.8(7) . . ?
C28 C23 C24 115.7(7) . . ?
C28 C23 C22 123.5(7) . . ?
C24 C23 C22 120.8(8) . . ?
C25 C24 C23 122.4(8) . . ?
C25 C24 H24A 118.8 . . ?
C23 C24 H24A 118.8 . . ?
C24 C25 C26 119.2(9) . . ?
C24 C25 H25A 120.4 . . ?
C26 C25 H25A 120.4 . . ?
C27 C26 C25 119.6(8) . . ?
C27 C26 O2 115.5(9) . . ?
C25 C26 O2 124.7(8) . . ?
C26 C27 C28 120.0(9) . . ?
C26 C27 H27A 120.0 . . ?
C28 C27 H27A 120.0 . . ?
C27 C28 C23 122.8(8) . . ?
C27 C28 H28A 118.6 . . ?
C23 C28 H28A 118.6 . . ?
N3 C29 C22 127.6(7) . . ?
N3 C29 C1 112.1(7) . . ?
C22 C29 C1 120.3(7) . . ?

loop_
_geom_bond_atom_site_label_1
_geom_bond_atom_site_label_2
_geom_bond_distance
_geom_bond_site_symmetry_2
_geom_bond_publ_flag
S1 N1 1.599(6) . ?
S1 N3 1.619(6) . ?
N1 C1 1.350(9) . ?
N2 C12 1.332(8) . ?
N2 C3 1.370(9) . ?
N3 C29 1.319(8) . ?
C1 C2 1.412(9) . ?
C1 C29 1.479(10) . ?
C2 C20 1.359(10) . ?
C2 C3 1.499(10) . ?
C3 C4 1.378(10) . ?
C4 C5 1.406(10) . ?
C4 H4A 0.9500 . ?
C5 C11 1.395(10) . ?
C5 C6 1.417(11) . ?
C6 C7 1.347(10) . ?
C6 H6A 0.9500 . ?
C7 C9 1.401(11) . ?
C7 C8 1.490(13) . ?
C8 F2 1.272(11) . ?
C8 F2' 1.28(3) . ?
C8 F1' 1.28(2) . ?
C8 F1 1.289(15) . ?
C8 F3 1.388(14) . ?
C8 F3' 1.46(2) . ?
C9 C10 1.359(12) . ?
C9 H9A 0.9500 . ?
C10 C11 1.412(10) . ?
C10 H10A 0.9500 . ?
C11 C12 1.442(11) . ?
C12 C13 1.481(11) . ?
C13 C16 1.346(18) . ?
C13 C14' 1.410(15) . ?
C13 C14 1.416(17) . ?
C13 C16' 1.417(15) . ?
C18 C17 1.287(17) . ?
C18 C15' 1.291(15) . ?
C18 O1 1.36(4) . ?
C18 O1' 1.37(3) . ?
C18 C17' 1.408(14) . ?
C18 C15 1.532(19) . ?
O2 C30 1.308(13) . ?
O2 C26 1.394(10) . ?
C30 H30A 0.9800 . ?
C30 H30B 0.9800 . ?
C30 H30C 0.9800 . ?
C14 C15 1.36(2) . ?
C14 H14A 0.9500 . ?
C15 H15A 0.9500 . ?
C16 C17 1.38(2) . ?
C16 H16A 0.9500 . ?
C17 H17A 0.9500 . ?
O1 C19 1.37(4) . ?
C19 H19A 0.9800 . ?
C19 H19B 0.9800 . ?
C19 H19C 0.9800 . ?
C14' C15' 1.36(2) . ?
C14' H14B 0.9500 . ?
C15' H15B 0.9500 . ?
C16' C17' 1.384(19) . ?
C16' H16B 0.9500 . ?
C17' H17B 0.9500 . ?
O1' C19' 1.41(4) . ?
C19' H19D 0.9800 . ?
C19' H19E 0.9800 . ?
C19' H19F 0.9800 . ?
C20 C21 1.422(9) . ?
C20 H20A 0.9500 . ?
C21 C22 1.358(9) . ?
C21 H21A 0.9500 . ?
C22 C29 1.434(10) . ?
C22 C23 1.492(10) . ?
C23 C28 1.389(10) . ?
C23 C24 1.393(11) . ?
C24 C25 1.389(11) . ?
C24 H24A 0.9500 . ?
C25 C26 1.389(11) . ?
C25 H25A 0.9500 . ?
C26 C27 1.363(11) . ?
C27 C28 1.379(11) . ?
C27 H27A 0.9500 . ?
C28 H28A 0.9500 . ?

loop_
_geom_torsion_atom_site_label_1
_geom_torsion_atom_site_label_2
_geom_torsion_atom_site_label_3
_geom_torsion_atom_site_label_4
_geom_torsion
_geom_torsion_site_symmetry_1
_geom_torsion_site_symmetry_2
_geom_torsion_site_symmetry_3
_geom_torsion_site_symmetry_4
_geom_torsion_publ_flag
N3 S1 N1 C1 -1.2(6) . . . . ?
N1 S1 N3 C29 2.1(6) . . . . ?
S1 N1 C1 C2 -177.0(7) . . . . ?
S1 N1 C1 C29 0.1(8) . . . . ?
N1 C1 C2 C20 178.4(8) . . . . ?
C29 C1 C2 C20 1.5(11) . . . . ?
N1 C1 C2 C3 -1.6(13) . . . . ?
C29 C1 C2 C3 -178.5(7) . . . . ?
C12 N2 C3 C4 2.7(12) . . . . ?
C12 N2 C3 C2 -177.4(7) . . . . ?
C20 C2 C3 N2 -26.2(11) . . . . ?
C1 C2 C3 N2 153.8(7) . . . . ?
C20 C2 C3 C4 153.7(9) . . . . ?
C1 C2 C3 C4 -26.3(13) . . . . ?
N2 C3 C4 C5 -2.6(13) . . . . ?
C2 C3 C4 C5 177.5(7) . . . . ?
C3 C4 C5 C11 -0.3(12) . . . . ?
C3 C4 C5 C6 -179.7(9) . . . . ?
C11 C5 C6 C7 -0.2(14) . . . . ?
C4 C5 C6 C7 179.2(8) . . . . ?
C5 C6 C7 C9 -0.8(14) . . . . ?
C5 C6 C7 C8 176.9(9) . . . . ?
C6 C7 C8 F2 121.6(15) . . . . ?
C9 C7 C8 F2 -60.6(18) . . . . ?
C6 C7 C8 F2' -78(2) . . . . ?
C9 C7 C8 F2' 99(2) . . . . ?
C6 C7 C8 F1' 57(2) . . . . ?
C9 C7 C8 F1' -125(2) . . . . ?
C6 C7 C8 F1 -114.8(13) . . . . ?
C9 C7 C8 F1 63.0(14) . . . . ?
C6 C7 C8 F3 1.9(15) . . . . ?
C9 C7 C8 F3 179.8(10) . . . . ?
C6 C7 C8 F3' 164.8(12) . . . . ?
C9 C7 C8 F3' -17.4(16) . . . . ?
C6 C7 C9 C10 0.9(14) . . . . ?
C8 C7 C9 C10 -176.9(9) . . . . ?
C7 C9 C10 C11 0.1(14) . . . . ?
C4 C5 C11 C10 -178.3(8) . . . . ?
C6 C5 C11 C10 1.1(12) . . . . ?
C4 C5 C11 C12 3.0(12) . . . . ?
C6 C5 C11 C12 -177.5(8) . . . . ?
C9 C10 C11 C5 -1.1(13) . . . . ?
C9 C10 C11 C12 177.5(9) . . . . ?
C3 N2 C12 C11 0.2(11) . . . . ?
C3 N2 C12 C13 177.6(7) . . . . ?
C5 C11 C12 N2 -3.0(12) . . . . ?
C10 C11 C12 N2 178.3(7) . . . . ?
C5 C11 C12 C13 179.9(7) . . . . ?
C10 C11 C12 C13 1.3(13) . . . . ?
N2 C12 C13 C16 -39.1(10) . . . . ?
C11 C12 C13 C16 138.2(10) . . . . ?
N2 C12 C13 C14' -132.1(11) . . . . ?
C11 C12 C13 C14' 45.2(15) . . . . ?
N2 C12 C13 C14 141.5(8) . . . . ?
C11 C12 C13 C14 -41.2(12) . . . . ?
N2 C12 C13 C16' 39.3(13) . . . . ?
C11 C12 C13 C16' -143.5(11) . . . . ?
C16 C13 C14 C15 1.0(16) . . . . ?
C12 C13 C14 C15 -179.6(9) . . . . ?
C13 C14 C15 C18 1.3(17) . . . . ?
C17 C18 C15 C14 -4.5(16) . . . . ?
O1 C18 C15 C14 -177(4) . . . . ?
C14 C13 C16 C17 -0.3(17) . . . . ?
C12 C13 C16 C17 -179.7(10) . . . . ?
O1 C18 C17 C16 176(4) . . . . ?
C15 C18 C17 C16 5.3(17) . . . . ?
C13 C16 C17 C18 -3.2(19) . . . . ?
C17 C18 O1 C19 20(8) . . . . ?
C15 C18 O1 C19 -169(4) . . . . ?
C16' C13 C14' C15' 2(2) . . . . ?
C12 C13 C14' C15' 174.1(13) . . . . ?
O1' C18 C15' C14' -174(3) . . . . ?
C17' C18 C15' C14' -7(2) . . . . ?
C13 C14' C15' C18 2(2) . . . . ?
C14' C13 C16' C17' -3(2) . . . . ?
C12 C13 C16' C17' -175.1(13) . . . . ?
C13 C16' C17' C18 -1(2) . . . . ?
C15' C18 C17' C16' 6(2) . . . . ?
O1' C18 C17' C16' 173(4) . . . . ?
C15' C18 O1' C19' 156(5) . . . . ?
C17' C18 O1' C19' -12(8) . . . . ?
C1 C2 C20 C21 -2.2(12) . . . . ?
C3 C2 C20 C21 177.8(7) . . . . ?
C2 C20 C21 C22 2.6(13) . . . . ?
C20 C21 C22 C29 -2.0(12) . . . . ?
C20 C21 C22 C23 -178.8(7) . . . . ?
C21 C22 C23 C28 170.7(8) . . . . ?
C29 C22 C23 C28 -5.8(12) . . . . ?
C21 C22 C23 C24 -7.9(12) . . . . ?
C29 C22 C23 C24 175.6(8) . . . . ?
C28 C23 C24 C25 -1.2(13) . . . . ?
C22 C23 C24 C25 177.5(8) . . . . ?
C23 C24 C25 C26 2.6(14) . . . . ?
C24 C25 C26 C27 -3.6(14) . . . . ?
C24 C25 C26 O2 -178.5(8) . . . . ?
C30 O2 C26 C27 -177.6(10) . . . . ?
C30 O2 C26 C25 -2.6(14) . . . . ?
C25 C26 C27 C28 3.3(14) . . . . ?
O2 C26 C27 C28 178.6(8) . . . . ?
C26 C27 C28 C23 -1.9(15) . . . . ?
C24 C23 C28 C27 0.8(13) . . . . ?
C22 C23 C28 C27 -177.8(8) . . . . ?
S1 N3 C29 C22 177.7(7) . . . . ?
S1 N3 C29 C1 -2.2(8) . . . . ?
C21 C22 C29 N3 -178.6(8) . . . . ?
C23 C22 C29 N3 -1.8(13) . . . . ?
C21 C22 C29 C1 1.3(11) . . . . ?
C23 C22 C29 C1 178.0(7) . . . . ?
N1 C1 C29 N3 1.4(10) . . . . ?
C2 C1 C29 N3 178.8(7) . . . . ?
N1 C1 C29 C22 -178.5(7) . . . . ?
C2 C1 C29 C22 -1.1(11) . . . . ?
